data_4342588
loop_
_publ_author_name
'Oliynyk, Anton O.'
'Stoyko, Stanislav S.'
'Mar, Arthur'

_publ_section_title
;
 Many Metals Make the Cut: Quaternary Rare-Earth Germanides RE4M2InGe4 (M
 = Fe, Co, Ni, Ru, Rh, Ir) and RE4RhInGe4 Derived from Excision of Slabs
 in RE2InGe2.
;
_journal_issue 6
_journal_name_full 'Inorganic chemistry'
_journal_page_first 2780
_journal_page_last 2792
_journal_paper_doi 10.1021/ic502955h
_journal_volume 54
_journal_year 2015
_chemical_formula_structural 'Nd4 Co2 In Ge4'
_chemical_formula_sum 'Co2 Ge4 In Nd4'
_chemical_formula_weight 1100.00
_chemical_name_common 'neodymium cobalt indium germanide (4/2/1/4)'
_chemical_name_systematic 'neodymium cobalt indium germanide (4/2/1/4)'
_space_group_crystal_system monoclinic
_space_group_IT_number 12
_space_group_name_Hall '-C 2y'
_space_group_name_H-M_alt 'C 1 2/m 1'
_symmetry_space_group_name_Hall '-C 2y'
_symmetry_space_group_name_H-M 'C 1 2/m 1'
_atom_sites_solution_primary direct
_atom_sites_solution_secondary difmap
_audit_creation_method SHELXL-2013
_cell_angle_alpha 90
_cell_angle_beta 107.5115(8)
_cell_angle_gamma 90
_cell_formula_units_Z 2
_cell_length_a 15.7845(9)
_cell_length_b 4.3028(3)
_cell_length_c 7.1824(4)
_cell_measurement_reflns_used 2183
_cell_measurement_temperature 173(2)
_cell_measurement_theta_max 32.39
_cell_measurement_theta_min 4.93
_cell_volume 465.20(5)
_computing_cell_refinement 'Bruker SAINT 8.27B (Bruker, 2011)'
_computing_data_collection 'Bruker APEX 2 (Bruker, 2008)'
_computing_data_reduction 'Bruker SAINT 8.27B'
_computing_molecular_graphics 'ATOMS 5.1 (Dowty, 1999)'
_computing_publication_material 'Bruker SHELXTL'
_computing_structure_refinement 'Bruker SHELXTL'
_computing_structure_solution 'Bruker SHELXTL'
_diffrn_ambient_temperature 173(2)
_diffrn_measured_fraction_theta_full 1.000
_diffrn_measured_fraction_theta_max 0.981
_diffrn_measurement_device_type 'Bruker PLATFORM/SMART APEX II CCD'
_diffrn_measurement_method '\w and \f scans'
_diffrn_radiation_type MoK\a
_diffrn_radiation_wavelength 0.71073
_diffrn_reflns_av_R_equivalents 0.0299
_diffrn_reflns_av_unetI/netI 0.0260
_diffrn_reflns_Laue_measured_fraction_full 1.000
_diffrn_reflns_Laue_measured_fraction_max 0.981
_diffrn_reflns_limit_h_max 23
_diffrn_reflns_limit_h_min -23
_diffrn_reflns_limit_k_max 6
_diffrn_reflns_limit_k_min -6
_diffrn_reflns_limit_l_max 10
_diffrn_reflns_limit_l_min -10
_diffrn_reflns_number 3306
_diffrn_reflns_point_group_measured_fraction_full 1.000
_diffrn_reflns_point_group_measured_fraction_max 0.981
_diffrn_reflns_theta_full 25.242
_diffrn_reflns_theta_max 33.075
_diffrn_reflns_theta_min 2.706
_diffrn_source 'fine-focus sealed tube'
_exptl_absorpt_coefficient_mu 40.399
_exptl_absorpt_correction_T_max 0.4400
_exptl_absorpt_correction_T_min 0.1684
_exptl_absorpt_correction_type numerical
_exptl_absorpt_process_details 'Bruker SHELXTL (Sheldrick, 2013)'
_exptl_crystal_colour grey
_exptl_crystal_density_diffrn 7.853
_exptl_crystal_density_method 'not measured'
_exptl_crystal_description irregular
_exptl_crystal_F_000 942
_exptl_crystal_size_max 0.076
_exptl_crystal_size_mid 0.039
_exptl_crystal_size_min 0.028
_refine_diff_density_max 1.418
_refine_diff_density_min -1.467
_refine_diff_density_rms 0.312
_refine_ls_extinction_coef 0.00044(5)
_refine_ls_extinction_expression Fc^*^=kFc[1+0.001xFc^2^\l^3^/sin(2\q)]^-1/4^
_refine_ls_extinction_method SHELXL
_refine_ls_goodness_of_fit_ref 1.053
_refine_ls_hydrogen_treatment undef
_refine_ls_matrix_type full
_refine_ls_number_parameters 37
_refine_ls_number_reflns 968
_refine_ls_number_restraints 0
_refine_ls_restrained_S_all 1.053
_refine_ls_R_factor_all 0.0244
_refine_ls_R_factor_gt 0.0185
_refine_ls_shift/su_max 0.001
_refine_ls_shift/su_mean 0.000
_refine_ls_structure_factor_coef Fsqd
_refine_ls_weighting_details 'w=1/[\s^2^(Fo^2^)+(0.0140P)^2^] where P=(Fo^2^+2Fc^2^)/3'
_refine_ls_weighting_scheme calc
_refine_ls_wR_factor_gt 0.0354
_refine_ls_wR_factor_ref 0.0366
_reflns_Friedel_coverage 0.000
_reflns_number_gt 851
_reflns_number_total 968
_reflns_threshold_expression 'I > 2\s(I)'
_cod_data_source_file ic502955h_si_003.cif
_cod_data_source_block Nd4Co2InGe4
_cod_depositor_comments 'Adding full bibliography for 4342570--4342590.cif.'
_cod_database_code 4342588
_shelx_space_group_comment
;
The symmetry employed for this shelxl refinement is uniquely defined
by the following loop, which should always be used as a source of
symmetry information in preference to the above space-group names.
They are only intended as comments.
;
_shelx_estimated_absorpt_t_min 0.149
_shelx_estimated_absorpt_t_max 0.398
_shelxl_version_number 2013-4

loop_
_space_group_symop_operation_xyz
'x, y, z'
'-x, y, -z'
'x+1/2, y+1/2, z'
'-x+1/2, y+1/2, -z'
'-x, -y, -z'
'x, -y, z'
'-x+1/2, -y+1/2, -z'
'x+1/2, -y+1/2, z'

loop_
_atom_site_label
_atom_site_type_symbol
_atom_site_fract_x
_atom_site_fract_y
_atom_site_fract_z
_atom_site_U_iso_or_equiv
_atom_site_adp_type
_atom_site_occupancy
_atom_site_site_symmetry_order
_atom_site_calc_flag
_atom_site_refinement_flags_posn
_atom_site_refinement_flags_adp
_atom_site_refinement_flags_occupancy
Nd1 Nd 0.34651(2) 0.0000 0.05893(4) 0.00722(7) Uani 1 2 d S T P
Nd2 Nd 0.58883(2) 0.0000 0.38109(4) 0.00647(7) Uani 1 2 d S T P
Co Co 0.21867(5) 0.0000 0.62575(10) 0.00773(14) Uani 1 2 d S T P
In In 0.0000 0.0000 0.0000 0.00910(16) Uani 0.965(2) 4 d S T .
Ge1 Ge 0.06685(4) 0.0000 0.65580(8) 0.00696(11) Uani 1 2 d S T P
Ge2 Ge 0.20966(4) 0.0000 0.27642(8) 0.00715(11) Uani 1 2 d S T P

loop_
_atom_site_aniso_label
_atom_site_aniso_U_11
_atom_site_aniso_U_22
_atom_site_aniso_U_33
_atom_site_aniso_U_23
_atom_site_aniso_U_13
_atom_site_aniso_U_12
Nd1 0.00710(13) 0.00713(13) 0.00713(12) 0.000 0.00170(9) 0.000
Nd2 0.00618(13) 0.00585(13) 0.00787(12) 0.000 0.00286(9) 0.000
Co 0.0066(3) 0.0073(3) 0.0091(3) 0.000 0.0021(2) 0.000
In 0.0098(3) 0.0087(3) 0.0095(3) 0.000 0.00406(19) 0.000
Ge1 0.0064(3) 0.0067(3) 0.0077(2) 0.000 0.0019(2) 0.000
Ge2 0.0076(3) 0.0057(3) 0.0085(2) 0.000 0.0030(2) 0.000

loop_
_atom_type_symbol
_atom_type_description
_atom_type_scat_dispersion_real
_atom_type_scat_dispersion_imag
_atom_type_scat_source
Co Co 0.3494 0.9721 'International Tables Vol C Tables 4.2.6.8 and 6.1.1.4'
Ge Ge 0.1547 1.8001 'International Tables Vol C Tables 4.2.6.8 and 6.1.1.4'
In In -0.7276 1.3100 'International Tables Vol C Tables 4.2.6.8 and 6.1.1.4'
Nd Nd -0.1943 3.0179 'International Tables Vol C Tables 4.2.6.8 and 6.1.1.4'

loop_
_geom_angle_atom_site_label_1
_geom_angle_atom_site_label_2
_geom_angle_atom_site_label_3
_geom_angle
_geom_angle_site_symmetry_1
_geom_angle_site_symmetry_3
Ge1 Nd1 Ge1 91.568(16) 7_556 7_546
Ge1 Nd1 Ge2 84.082(15) 7_556 .
Ge1 Nd1 Ge2 84.082(15) 7_546 .
Ge1 Nd1 Ge2 167.584(18) 7_556 7_545
Ge1 Nd1 Ge2 89.887(11) 7_546 7_545
Ge2 Nd1 Ge2 108.333(13) . 7_545
Ge1 Nd1 Ge2 89.887(11) 7_556 7
Ge1 Nd1 Ge2 167.584(18) 7_546 7
Ge2 Nd1 Ge2 108.333(13) . 7
Ge2 Nd1 Ge2 86.108(16) 7_545 7
Ge1 Nd1 Co 134.207(8) 7_556 1_554
Ge1 Nd1 Co 134.207(8) 7_546 1_554
Ge2 Nd1 Co 99.500(19) . 1_554
Ge2 Nd1 Co 45.379(9) 7_545 1_554
Ge2 Nd1 Co 45.379(9) 7 1_554
Ge1 Nd1 In 55.217(11) 7_556 3
Ge1 Nd1 In 110.312(13) 7_546 3
Ge2 Nd1 In 136.009(7) . 3
Ge2 Nd1 In 112.858(13) 7_545 3
Ge2 Nd1 In 60.948(10) 7 3
Co Nd1 In 98.455(12) 1_554 3
Ge1 Nd1 In 110.312(13) 7_556 3_545
Ge1 Nd1 In 55.217(11) 7_546 3_545
Ge2 Nd1 In 136.009(6) . 3_545
Ge2 Nd1 In 60.948(10) 7_545 3_545
Ge2 Nd1 In 112.858(13) 7 3_545
Co Nd1 In 98.455(12) 1_554 3_545
In Nd1 In 79.605(8) 3 3_545
Ge1 Nd1 Co 43.870(16) 7_556 7_556
Ge1 Nd1 Co 99.285(15) 7_546 7_556
Ge2 Nd1 Co 43.092(11) . 7_556
Ge2 Nd1 Co 147.718(18) 7_545 7_556
Ge2 Nd1 Co 90.290(13) 7 7_556
Co Nd1 Co 114.390(14) 1_554 7_556
In Nd1 Co 92.951(10) 3 7_556
In Nd1 Co 147.086(14) 3_545 7_556
Ge1 Nd1 Co 99.285(15) 7_556 7_546
Ge1 Nd1 Co 43.870(16) 7_546 7_546
Ge2 Nd1 Co 43.092(11) . 7_546
Ge2 Nd1 Co 90.290(13) 7_545 7_546
Ge2 Nd1 Co 147.718(18) 7 7_546
Co Nd1 Co 114.390(14) 1_554 7_546
In Nd1 Co 147.086(14) 3 7_546
In Nd1 Co 92.952(10) 3_545 7_546
Co Nd1 Co 75.974(16) 7_556 7_546
Ge1 Nd1 Nd2 114.064(13) 7_556 5_655
Ge1 Nd1 Nd2 114.064(13) 7_546 5_655
Ge2 Nd1 Nd2 152.719(15) . 5_655
Ge2 Nd1 Nd2 54.419(10) 7_545 5_655
Ge2 Nd1 Nd2 54.419(10) 7 5_655
Co Nd1 Nd2 53.220(15) 1_554 5_655
In Nd1 Nd2 58.941(6) 3 5_655
In Nd1 Nd2 58.941(5) 3_545 5_655
Co Nd1 Nd2 141.714(8) 7_556 5_655
Co Nd1 Nd2 141.714(8) 7_546 5_655
Ge1 Nd1 Nd1 139.903(18) 7_556 7_545
Ge1 Nd1 Nd1 84.956(11) 7_546 7_545
Ge2 Nd1 Nd1 55.821(11) . 7_545
Ge2 Nd1 Nd1 52.512(11) 7_545 7_545
Ge2 Nd1 Nd1 101.758(14) 7 7_545
Co Nd1 Nd1 61.692(12) 1_554 7_545
In Nd1 Nd1 160.040(13) 3 7_545
In Nd1 Nd1 100.264(6) 3_545 7_545
Co Nd1 Nd1 97.261(15) 7_556 7_545
Co Nd1 Nd1 52.698(13) 7_546 7_545
Nd2 Nd1 Nd1 103.641(11) 5_655 7_545
Ge1 Nd2 Ge1 91.286(17) 3 3_545
Ge1 Nd2 Co 108.791(15) 3 5_656
Ge1 Nd2 Co 108.791(15) 3_545 5_656
Ge1 Nd2 Ge2 82.191(13) 3 3
Ge1 Nd2 Ge2 148.454(17) 3_545 3
Co Nd2 Ge2 46.474(10) 5_656 3
Ge1 Nd2 Ge2 148.454(17) 3 3_545
Ge1 Nd2 Ge2 82.191(12) 3_545 3_545
Co Nd2 Ge2 46.474(10) 5_656 3_545
Ge2 Nd2 Ge2 87.414(16) 3 3_545
Ge1 Nd2 Co 47.466(17) 3 3
Ge1 Nd2 Co 108.014(17) 3_545 3
Co Nd2 Co 61.395(18) 5_656 3
Ge2 Nd2 Co 46.666(17) 3 3
Ge2 Nd2 Co 105.422(17) 3_545 3
Ge1 Nd2 Co 108.014(17) 3 3_545
Ge1 Nd2 Co 47.466(16) 3_545 3_545
Co Nd2 Co 61.395(18) 5_656 3_545
Ge2 Nd2 Co 105.422(17) 3 3_545
Ge2 Nd2 Co 46.666(17) 3_545 3_545
Co Nd2 Co 87.103(19) 3 3_545
Ge1 Nd2 Ge1 107.236(11) 3 7_546
Ge1 Nd2 Ge1 48.686(18) 3_545 7_546
Co Nd2 Ge1 137.555(8) 5_656 7_546
Ge2 Nd2 Ge1 161.919(17) 3 7_546
Ge2 Nd2 Ge1 91.506(12) 3_545 7_546
Co Nd2 Ge1 149.661(18) 3 7_546
Co Nd2 Ge1 86.637(14) 3_545 7_546
Ge1 Nd2 Ge1 48.686(18) 3 7_556
Ge1 Nd2 Ge1 107.236(11) 3_545 7_556
Co Nd2 Ge1 137.555(8) 5_656 7_556
Ge2 Nd2 Ge1 91.506(12) 3 7_556
Ge2 Nd2 Ge1 161.919(17) 3_545 7_556
Co Nd2 Ge1 86.637(14) 3 7_556
Co Nd2 Ge1 149.661(18) 3_545 7_556
Ge1 Nd2 Ge1 83.960(16) 7_546 7_556
Ge1 Nd2 Ge2 77.993(13) 3 5_656
Ge1 Nd2 Ge2 77.994(13) 3_545 5_656
Co Nd2 Ge2 44.746(17) 5_656 5_656
Ge2 Nd2 Ge2 70.461(14) 3 5_656
Ge2 Nd2 Ge2 70.461(14) 3_545 5_656
Co Nd2 Ge2 43.692(10) 3 5_656
Co Nd2 Ge2 43.692(10) 3_545 5_656
Ge1 Nd2 Ge2 125.970(11) 7_546 5_656
Ge1 Nd2 Ge2 125.970(11) 7_556 5_656
Ge1 Nd2 In 150.600(14) 3 3_545
Ge1 Nd2 In 88.552(9) 3_545 3_545
Co Nd2 In 99.027(12) 5_656 3_545
Ge2 Nd2 In 111.936(12) 3 3_545
Ge2 Nd2 In 60.475(10) 3_545 3_545
Co Nd2 In 157.263(16) 3 3_545
Co Nd2 In 93.347(11) 3_545 3_545
Ge1 Nd2 In 52.865(10) 7_546 3_545
Ge1 Nd2 In 103.589(11) 7_556 3_545
Ge2 Nd2 In 130.440(8) 5_656 3_545
Ge1 Nd2 In 88.552(10) 3 3
Ge1 Nd2 In 150.600(14) 3_545 3
Co Nd2 In 99.027(12) 5_656 3
Ge2 Nd2 In 60.475(10) 3 3
Ge2 Nd2 In 111.936(12) 3_545 3
Co Nd2 In 93.347(11) 3 3
Co Nd2 In 157.263(16) 3_545 3
Ge1 Nd2 In 103.589(11) 7_546 3
Ge1 Nd2 In 52.865(10) 7_556 3
Ge2 Nd2 In 130.440(8) 5_656 3
In Nd2 In 77.646(7) 3_545 3
Ge2 Co Ge2 124.25(4) 7_556 7_546
Ge2 Co Ge1 110.71(2) 7_556 .
Ge2 Co Ge1 110.71(2) 7_546 .
Ge2 Co Ge2 99.96(2) 7_556 .
Ge2 Co Ge2 99.96(2) 7_546 .
Ge1 Co Ge2 109.15(3) . .
Ge2 Co Nd2 68.06(2) 7_556 5_656
Ge2 Co Nd2 68.06(2) 7_546 5_656
Ge1 Co Nd2 176.10(3) . 5_656
Ge2 Co Nd2 74.76(2) . 5_656
Ge2 Co Nd2 160.20(3) 7_556 3_445
Ge2 Co Nd2 73.905(14) 7_546 3_445
Ge1 Co Nd2 63.857(17) . 3_445
Ge2 Co Nd2 66.479(17) . 3_445
Nd2 Co Nd2 118.604(18) 5_656 3_445
Ge2 Co Nd2 73.905(14) 7_556 3_455
Ge2 Co Nd2 160.20(3) 7_546 3_455
Ge1 Co Nd2 63.857(17) . 3_455
Ge2 Co Nd2 66.479(17) . 3_455
Nd2 Co Nd2 118.604(18) 5_656 3_455
Nd2 Co Nd2 87.105(19) 3_445 3_455
Ge2 Co Nd1 67.163(19) 7_556 1_556
Ge2 Co Nd1 67.163(19) 7_546 1_556
Ge1 Co Nd1 105.25(3) . 1_556
Ge2 Co Nd1 145.61(3) . 1_556
Nd2 Co Nd1 70.850(17) 5_656 1_556
Nd2 Co Nd1 132.148(13) 3_445 1_556
Nd2 Co Nd1 132.148(13) 3_455 1_556
Ge2 Co Nd1 58.043(17) 7_556 7_556
Ge2 Co Nd1 123.98(3) 7_546 7_556
Ge1 Co Nd1 57.380(15) . 7_556
Ge2 Co Nd1 136.051(16) . 7_556
Nd2 Co Nd1 119.913(17) 5_656 7_556
Nd2 Co Nd1 121.16(2) 3_445 7_556
Nd2 Co Nd1 70.685(12) 3_455 7_556
Nd1 Co Nd1 65.609(14) 1_556 7_556
Ge2 Co Nd1 123.98(3) 7_556 7_546
Ge2 Co Nd1 58.043(17) 7_546 7_546
Ge1 Co Nd1 57.380(15) . 7_546
Ge2 Co Nd1 136.051(16) . 7_546
Nd2 Co Nd1 119.913(17) 5_656 7_546
Nd2 Co Nd1 70.685(12) 3_445 7_546
Nd2 Co Nd1 121.16(2) 3_455 7_546
Nd1 Co Nd1 65.609(14) 1_556 7_546
Nd1 Co Nd1 75.975(16) 7_556 7_546
Ge1 In Ge1 180.000(18) 5_556 1_554
Ge1 In Nd1 56.232(8) 5_556 3_445
Ge1 In Nd1 123.768(8) 1_554 3_445
Ge1 In Nd1 123.768(8) 5_556 7
Ge1 In Nd1 56.232(8) 1_554 7
Nd1 In Nd1 180.0 3_445 7
Ge1 In Nd1 123.768(8) 5_556 7_545
Ge1 In Nd1 56.232(8) 1_554 7_545
Nd1 In Nd1 100.395(8) 3_445 7_545
Nd1 In Nd1 79.605(8) 7 7_545
Ge1 In Nd1 56.232(8) 5_556 3_455
Ge1 In Nd1 123.768(8) 1_554 3_455
Nd1 In Nd1 79.605(8) 3_445 3_455
Nd1 In Nd1 100.395(8) 7 3_455
Nd1 In Nd1 180.0 7_545 3_455
Ge1 In Nd2 59.841(9) 5_556 3_455
Ge1 In Nd2 120.159(9) 1_554 3_455
Nd1 In Nd2 115.968(7) 3_445 3_455
Nd1 In Nd2 64.032(7) 7 3_455
Nd1 In Nd2 111.393(7) 7_545 3_455
Nd1 In Nd2 68.607(7) 3_455 3_455
Ge1 In Nd2 120.159(9) 5_556 7_545
Ge1 In Nd2 59.841(9) 1_554 7_545
Nd1 In Nd2 64.032(7) 3_445 7_545
Nd1 In Nd2 115.968(7) 7 7_545
Nd1 In Nd2 68.607(7) 7_545 7_545
Nd1 In Nd2 111.393(7) 3_455 7_545
Nd2 In Nd2 180.0 3_455 7_545
Ge1 In Nd2 59.841(9) 5_556 3_445
Ge1 In Nd2 120.159(9) 1_554 3_445
Nd1 In Nd2 68.607(7) 3_445 3_445
Nd1 In Nd2 111.393(7) 7 3_445
Nd1 In Nd2 64.032(7) 7_545 3_445
Nd1 In Nd2 115.968(7) 3_455 3_445
Nd2 In Nd2 77.646(7) 3_455 3_445
Nd2 In Nd2 102.354(7) 7_545 3_445
Ge1 In Nd2 120.159(9) 5_556 7
Ge1 In Nd2 59.841(9) 1_554 7
Nd1 In Nd2 111.393(7) 3_445 7
Nd1 In Nd2 68.607(7) 7 7
Nd1 In Nd2 115.968(7) 7_545 7
Nd1 In Nd2 64.032(7) 3_455 7
Nd2 In Nd2 102.354(7) 3_455 7
Nd2 In Nd2 77.646(7) 7_545 7
Nd2 In Nd2 180.0 3_445 7
Co Ge1 Ge1 119.17(4) . 5_556
Co Ge1 In 132.13(3) . 1_556
Ge1 Ge1 In 108.70(3) 5_556 1_556
Co Ge1 Nd1 78.750(18) . 7_556
Ge1 Ge1 Nd1 132.820(11) 5_556 7_556
In Ge1 Nd1 68.551(12) 1_556 7_556
Co Ge1 Nd1 78.750(18) . 7_546
Ge1 Ge1 Nd1 132.820(11) 5_556 7_546
In Ge1 Nd1 68.551(12) 1_556 7_546
Nd1 Ge1 Nd1 91.568(17) 7_556 7_546
Co Ge1 Nd2 68.677(16) . 3_445
Ge1 Ge1 Nd2 69.871(17) 5_556 3_445
In Ge1 Nd2 133.375(10) 1_556 3_445
Nd1 Ge1 Nd2 147.28(2) 7_556 3_445
Nd1 Ge1 Nd2 79.420(9) 7_546 3_445
Co Ge1 Nd2 68.677(16) . 3_455
Ge1 Ge1 Nd2 69.871(17) 5_556 3_455
In Ge1 Nd2 133.375(10) 1_556 3_455
Nd1 Ge1 Nd2 79.420(9) 7_556 3_455
Nd1 Ge1 Nd2 147.28(2) 7_546 3_455
Nd2 Ge1 Nd2 91.286(17) 3_445 3_455
Co Ge1 Nd2 136.894(10) . 7_546
Ge1 Ge1 Nd2 61.443(16) 5_556 7_546
In Ge1 Nd2 67.294(11) 1_556 7_546
Nd1 Ge1 Nd2 135.68(2) 7_556 7_546
Nd1 Ge1 Nd2 75.919(10) 7_546 7_546
Nd2 Ge1 Nd2 72.765(11) 3_445 7_546
Nd2 Ge1 Nd2 131.314(18) 3_455 7_546
Co Ge1 Nd2 136.894(10) . 7_556
Ge1 Ge1 Nd2 61.443(16) 5_556 7_556
In Ge1 Nd2 67.294(11) 1_556 7_556
Nd1 Ge1 Nd2 75.919(10) 7_556 7_556
Nd1 Ge1 Nd2 135.68(2) 7_546 7_556
Nd2 Ge1 Nd2 131.314(18) 3_445 7_556
Nd2 Ge1 Nd2 72.765(11) 3_455 7_556
Nd2 Ge1 Nd2 83.960(15) 7_546 7_556
Co Ge2 Co 124.25(4) 7_556 7_546
Co Ge2 Co 80.04(2) 7_556 .
Co Ge2 Co 80.04(2) 7_546 .
Co Ge2 Nd1 78.86(2) 7_556 .
Co Ge2 Nd1 78.86(2) 7_546 .
Co Ge2 Nd1 133.89(3) . .
Co Ge2 Nd2 143.74(3) 7_556 3_445
Co Ge2 Nd2 65.466(18) 7_546 3_445
Co Ge2 Nd2 66.855(16) . 3_445
Nd1 Ge2 Nd2 135.211(9) . 3_445
Co Ge2 Nd2 65.466(18) 7_556 3_455
Co Ge2 Nd2 143.74(3) 7_546 3_455
Co Ge2 Nd2 66.855(16) . 3_455
Nd1 Ge2 Nd2 135.211(9) . 3_455
Nd2 Ge2 Nd2 87.415(16) 3_445 3_455
Co Ge2 Nd1 145.44(3) 7_556 7_545
Co Ge2 Nd1 67.457(17) 7_546 7_545
Co Ge2 Nd1 133.898(12) . 7_545
Nd1 Ge2 Nd1 71.666(13) . 7_545
Nd2 Ge2 Nd1 70.180(10) 3_445 7_545
Nd2 Ge2 Nd1 127.184(19) 3_455 7_545
Co Ge2 Nd1 67.457(17) 7_556 7
Co Ge2 Nd1 145.44(3) 7_546 7
Co Ge2 Nd1 133.898(12) . 7
Nd1 Ge2 Nd1 71.666(13) . 7
Nd2 Ge2 Nd1 127.184(19) 3_445 7
Nd2 Ge2 Nd1 70.180(10) 3_455 7
Nd1 Ge2 Nd1 86.108(16) 7_545 7
Co Ge2 Nd2 62.403(18) 7_556 5_656
Co Ge2 Nd2 62.403(18) 7_546 5_656
Co Ge2 Nd2 60.50(2) . 5_656
Nd1 Ge2 Nd2 73.395(15) . 5_656
Nd2 Ge2 Nd2 109.539(14) 3_445 5_656
Nd2 Ge2 Nd2 109.539(14) 3_455 5_656
Nd1 Ge2 Nd2 122.829(13) 7_545 5_656
Nd1 Ge2 Nd2 122.829(13) 7 5_656

loop_
_geom_bond_atom_site_label_1
_geom_bond_atom_site_label_2
_geom_bond_distance
_geom_bond_site_symmetry_2
Nd1 Ge1 3.0017(4) 7_556
Nd1 Ge1 3.0017(4) 7_546
Nd1 Ge2 3.0226(6) .
Nd1 Ge2 3.1514(5) 7_545
Nd1 Ge2 3.1514(5) 7
Nd1 Co 3.1581(8) 1_554
Nd1 In 3.3608(3) 3
Nd1 In 3.3608(3) 3_545
Nd1 Co 3.4955(6) 7_556
Nd1 Co 3.4955(6) 7_546
Nd1 Nd2 3.6016(4) 5_655
Nd1 Nd1 3.6159(5) 7_545
Nd2 Ge1 3.0090(4) 3
Nd2 Ge1 3.0090(4) 3_545
Nd2 Co 3.0536(8) 5_656
Nd2 Ge2 3.1136(5) 3
Nd2 Ge2 3.1136(5) 3_545
Nd2 Co 3.1225(6) 3
Nd2 Co 3.1225(6) 3_545
Nd2 Ge1 3.2165(5) 7_546
Nd2 Ge1 3.2165(5) 7_556
Nd2 Ge2 3.3852(6) 5_656
Nd2 In 3.4317(3) 3_545
Nd2 In 3.4317(2) 3
Co Ge2 2.4338(4) 7_556
Co Ge2 2.4338(4) 7_546
Co Ge1 2.4699(9) .
Co Ge2 2.4699(9) .
Co Nd2 3.0537(8) 5_656
Co Nd2 3.1224(6) 3_445
Co Nd2 3.1224(6) 3_455
Co Nd1 3.1582(8) 1_556
Co Nd1 3.4954(6) 7_556
Co Nd1 3.4954(6) 7_546
In Ge1 2.9657(6) 5_556
In Ge1 2.9657(6) 1_554
In Nd1 3.3608(3) 3_445
In Nd1 3.3608(3) 7
In Nd1 3.3608(3) 7_545
In Nd1 3.3608(3) 3_455
In Nd2 3.4317(3) 3_455
In Nd2 3.4317(3) 7_545
In Nd2 3.4317(3) 3_445
In Nd2 3.4317(3) 7
Ge1 Ge1 2.5731(10) 5_556
Ge1 In 2.9657(6) 1_556
Ge1 Nd1 3.0017(4) 7_556
Ge1 Nd1 3.0017(4) 7_546
Ge1 Nd2 3.0090(4) 3_445
Ge1 Nd2 3.0090(4) 3_455
Ge1 Nd2 3.2165(5) 7_546
Ge1 Nd2 3.2165(5) 7_556
Ge2 Co 2.4338(4) 7_556
Ge2 Co 2.4338(4) 7_546
Ge2 Nd2 3.1136(5) 3_445
Ge2 Nd2 3.1136(5) 3_455
Ge2 Nd1 3.1514(5) 7_545
Ge2 Nd1 3.1514(5) 7
Ge2 Nd2 3.3852(6) 5_656
